data_2300225
loop_
_publ_author_name
'Stone, Kevin H.'
'Lapidus, Saul H.'
'Stephens, Peter W.'

_publ_section_title
;
 Implementation and use of robust refinement in powder diffraction in
 the presence of impurities
;
_journal_coeditor_code DB5058
_journal_issue 3
_journal_name_full 'Journal of Applied Crystallography'
_journal_page_first 385
_journal_page_last 391
_journal_paper_doi 10.1107/S0021889809008450
_journal_volume 42
_journal_year 2009
_chemical_formula_moiety 'C13 H18 O2'
_chemical_formula_structural 'C13 H18 O2'
_chemical_formula_sum 'C13 H18 O2'
_chemical_formula_weight 206.27
_chemical_name_common ibuprofen
_space_group_crystal_system monoclinic
_space_group_IT_number 14
_space_group_name_Hall '-P 2ybc'
_space_group_name_H-M_alt 'P 1 21/c 1'
_cell_angle_alpha 90
_cell_angle_beta 99.439(8)
_cell_angle_gamma 90
_cell_formula_units_Z 4
_cell_length_a 14.669(2)
_cell_length_b 7.8804(11)
_cell_length_c 10.7272(12)
_cell_volume 1223.3(3)
_diffrn_radiation_monochromator 'double Si(111)'
_diffrn_radiation_wavelength 0.698291
_cod_data_source_file db5058.cif
_cod_data_source_block Ib_19%_Robust
_cod_depositor_comments
;
 Updating space group information.

 Antanas Vaitkus,
 2018-06-07

The following automatic conversions were performed:
'_space_group_crystal_system' value 'Monoclinic' changed to 'monoclinic'
according to '/home/saulius/struct/CIF-dictionaries/cif_core.dic'
dictionary named 'cif_core.dic' version 2.4.1 from 2010-06-29.

Automatic conversion script
Id: cif_fix_enum 1527 2010-12-29 10:47:43Z saulius 
;
_cod_database_code 2300225

loop_
_space_group_symop_id
_space_group_symop_operation_xyz
1 x,y,z
2 -x,y+1/2,-z+1/2
3 -x,-y,-z
4 x,-y+1/2,z+1/2

loop_
_atom_site_type_symbol
_atom_site_label
_atom_site_fract_x
_atom_site_fract_y
_atom_site_fract_z
_atom_site_occupancy
C C1a 0.6835954 -0.3693684 1.057497 1
C C2a 0.6450904 -0.5508416 1.011577 1
C C3a 0.699035 -0.6635232 0.9251198 1
C C4a 0.7914846 -0.5947316 0.8845826 1
C C5a 0.8299896 -0.4132584 0.9305028 1
C C6a 0.776045 -0.3005768 1.01696 1
C C7a 0.6257939 -0.2486302 1.150136 1
C C8a 0.6291664 -0.4371804 1.227652 1
C C9a 0.6464802 -0.04878152 1.207366 1
C C10a 0.8492861 -0.7154698 0.7919437 1
C C11a 0.9430252 -0.8117861 0.8770146 1
C C12a 0.9335594 -0.8703485 0.7229564 1
C C13a 0.8587427 -0.815212 0.9684121 1
O O1a 0.5924101 -0.005570852 1.020948 1
O O2a 0.5155331 -0.1763424 1.103669 1
H H1a 0.6044626 0.1146892 0.9987315 1
H H7a 0.6630634 -0.1453161 1.178552 1
H H8a 0.6164671 -0.4180847 1.315357 1
H H8b 0.5852885 -0.5185657 1.177659 1
H H8c 0.6896969 -0.4942561 1.224951 1
H H2a 0.5868012 -0.5942145 1.037136 1
H H3a 0.6747577 -0.7779416 0.8961673 1
H H5a 0.8882788 -0.3698855 0.9049442 1
H H6a 0.8003223 -0.1861584 1.045913 1
H H10a 0.8057489 -0.798829 0.7435672 1
H H10b 0.8804638 -0.6401312 0.7368207 1
H H11a 0.9975127 -0.7340367 0.8841884 1
H H12a 0.9622461 -0.7815246 0.6752146 1
H H12b 0.9611142 -0.9856481 0.7175484 1
H H12c 0.8672453 -0.8931446 0.687898 1
H H13a 0.8559087 -0.9304638 1.006599 1
H H13b 0.8697385 -0.7220656 1.032424 1
H H13c 0.7988975 -0.7782645 0.9170925 1

loop_
_atom_type_symbol
_atom_type_description
_atom_type_scat_dispersion_real
_atom_type_scat_dispersion_imag
_atom_type_scat_source
? ? ? ? ?
